data_4342404
loop_
_publ_author_name
'Feng, Jiang-He'
'Hu, Chun-Li'
'Xu, Xiang'
'Kong, Fang'
'Mao, Jiang-Gao'

_publ_section_title
;
 Na2RE2TeO4(BO3)2 (RE = Y, Dy-Lu): Luminescent and Structural Studies on a
 Series of Mixed Metal Borotellurates.
;
_journal_issue 5
_journal_name_full 'Inorganic chemistry'
_journal_page_first 2447
_journal_paper_doi 10.1021/ic503068s
_journal_volume 54
_journal_year 2015
_chemical_formula_sum 'B2 Ho2 Na2 O10 Te'
_chemical_formula_weight 685.06
_chemical_name_systematic
; 
 ? 
;
_space_group_IT_number 14
_symmetry_cell_setting monoclinic
_symmetry_space_group_name_Hall '-P 2ybc'
_symmetry_space_group_name_H-M 'P 1 21/c 1'
_atom_sites_solution_hydrogens nome
_atom_sites_solution_primary direct
_atom_sites_solution_secondary difmap
_audit_creation_method SHELXL-97
_cell_angle_alpha 90.00
_cell_angle_beta 104.230(8)
_cell_angle_gamma 90.00
_cell_formula_units_Z 2
_cell_length_a 6.3060(5)
_cell_length_b 9.9360(7)
_cell_length_c 6.7339(6)
_cell_measurement_reflns_used 1466
_cell_measurement_temperature 293(2)
_cell_measurement_theta_max 26.3064
_cell_measurement_theta_min 3.1146
_cell_volume 408.98(6)
_computing_structure_refinement 'SHELXL-97 (Sheldrick, 1997)'
_computing_structure_solution 'SHELXS-97 (Sheldrick, 1990)'
_diffrn_ambient_temperature 293(2)
_diffrn_measured_fraction_theta_full 1.000
_diffrn_measured_fraction_theta_max 1.000
_diffrn_measurement_device_type 'SuperNova, Dual, Cu at zero, Atlas'
_diffrn_radiation_monochromator mirror
_diffrn_radiation_source 'SuperNova (Mo) X-ray Source'
_diffrn_radiation_type MoK\a
_diffrn_radiation_wavelength 0.71073
_diffrn_reflns_av_R_equivalents 0.0570
_diffrn_reflns_av_sigmaI/netI 0.0582
_diffrn_reflns_limit_h_max 6
_diffrn_reflns_limit_h_min -7
_diffrn_reflns_limit_k_max 12
_diffrn_reflns_limit_k_min -12
_diffrn_reflns_limit_l_max 8
_diffrn_reflns_limit_l_min -8
_diffrn_reflns_number 2615
_diffrn_reflns_theta_full 26.36
_diffrn_reflns_theta_max 26.36
_diffrn_reflns_theta_min 3.33
_exptl_absorpt_correction_T_max 1.00000
_exptl_absorpt_correction_T_min 0.44903
_exptl_absorpt_correction_type multi-scan
_exptl_crystal_colour 'light green'
_exptl_crystal_density_diffrn 5.563
_exptl_crystal_density_method 'not measured'
_exptl_crystal_description &#x00A1;&#x00AE;block&#x00A1;&#x00AF;
_exptl_crystal_F_000 596
_refine_diff_density_max 1.649
_refine_diff_density_min -1.563
_refine_diff_density_rms 0.358
_refine_ls_extinction_coef 0.0378(13)
_refine_ls_extinction_expression Fc^*^=kFc[1+0.001xFc^2^\l^3^/sin(2\q)]^-1/4^
_refine_ls_extinction_method SHELXL
_refine_ls_goodness_of_fit_ref 1.037
_refine_ls_hydrogen_treatment nome
_refine_ls_matrix_type full
_refine_ls_number_parameters 80
_refine_ls_number_reflns 830
_refine_ls_number_restraints 6
_refine_ls_restrained_S_all 1.035
_refine_ls_R_factor_all 0.0354
_refine_ls_R_factor_gt 0.0278
_refine_ls_shift/su_max 0.001
_refine_ls_shift/su_mean 0.000
_refine_ls_structure_factor_coef Fsqd
_refine_ls_weighting_details 'calc w=1/[\s^2^(Fo^2^)+(0.0193P)^2^+0.0000P] where P=(Fo^2^+2Fc^2^)/3'
_refine_ls_weighting_scheme calc
_refine_ls_wR_factor_gt 0.0551
_refine_ls_wR_factor_ref 0.0611
_reflns_number_gt 698
_reflns_number_total 830
_reflns_threshold_expression >2sigma(I)
_cod_data_source_file ic503068s_si_002.cif
_cod_data_source_block '_Na2Ho2TeB2O10'
_cod_depositor_comments 'Adding full bibliography for 4342402--4342408.cif.'
_cod_original_sg_symbol_H-M P2(1)/c
_cod_database_code 4342404

loop_
_symmetry_equiv_pos_as_xyz
'x, y, z'
'-x, y+1/2, -z+1/2'
'-x, -y, -z'
'x, -y-1/2, z-1/2'

loop_
_atom_site_label
_atom_site_type_symbol
_atom_site_fract_x
_atom_site_fract_y
_atom_site_fract_z
_atom_site_U_iso_or_equiv
_atom_site_adp_type
_atom_site_occupancy
_atom_site_symmetry_multiplicity
_atom_site_calc_flag
_atom_site_refinement_flags
Ho1 Ho 0.12675(6) 0.83337(5) 0.02379(6) 0.0056(2) Uani 1 1 d .
Te1 Te 0.0000 0.5000 0.0000 0.0051(3) Uani 1 2 d S
Na1 Na -0.4161(6) 0.6115(5) 0.1656(6) 0.0184(10) Uani 1 1 d .
O1 O 0.4832(9) 0.8267(6) 0.0555(10) 0.0095(15) Uani 1 1 d .
O2 O -0.0048(10) 0.6506(7) 0.1768(10) 0.0093(15) Uani 1 1 d .
O3 O 0.2873(10) 0.4389(7) 0.1651(9) 0.0091(15) Uani 1 1 d .
O4 O -0.1995(9) 0.9393(7) 0.0106(9) 0.0083(15) Uani 1 1 d .
O5 O -0.1594(10) 0.3856(7) 0.1356(10) 0.0109(15) Uani 1 1 d .
B1 B 0.3351(16) 0.3989(12) 0.3729(16) 0.008(2) Uani 1 1 d U

loop_
_atom_site_aniso_label
_atom_site_aniso_U_11
_atom_site_aniso_U_22
_atom_site_aniso_U_33
_atom_site_aniso_U_23
_atom_site_aniso_U_13
_atom_site_aniso_U_12
Ho1 0.0040(3) 0.0057(3) 0.0065(3) 0.00032(17) 0.00015(18) -0.00021(16)
Te1 0.0042(4) 0.0051(5) 0.0049(4) 0.0003(4) -0.0007(3) -0.0003(3)
Na1 0.0139(19) 0.016(2) 0.023(2) 0.001(2) 0.0010(18) 0.0001(18)
O1 0.005(3) 0.007(4) 0.015(4) -0.002(3) 0.000(3) 0.002(3)
O2 0.011(3) 0.008(4) 0.008(3) -0.003(3) 0.000(3) 0.000(3)
O3 0.007(3) 0.007(4) 0.011(3) 0.000(3) -0.003(3) -0.002(3)
O4 0.003(3) 0.011(4) 0.009(3) 0.002(3) -0.002(3) -0.002(3)
O5 0.014(3) 0.009(4) 0.009(3) -0.004(3) 0.002(3) 0.002(3)
B1 0.006(3) 0.007(3) 0.009(3) 0.000(3) -0.001(2) -0.001(3)

loop_
_atom_type_symbol
_atom_type_description
_atom_type_scat_dispersion_real
_atom_type_scat_dispersion_imag
_atom_type_scat_source
B B 0.0013 0.0007 'International Tables Vol C Tables 4.2.6.8 and 6.1.1.4'
O O 0.0106 0.0060 'International Tables Vol C Tables 4.2.6.8 and 6.1.1.4'
Na Na 0.0362 0.0249 'International Tables Vol C Tables 4.2.6.8 and 6.1.1.4'
Te Te -0.5308 1.6751 'International Tables Vol C Tables 4.2.6.8 and 6.1.1.4'
Ho Ho -0.2175 4.6783 'International Tables Vol C Tables 4.2.6.8 and 6.1.1.4'

loop_
_geom_angle_atom_site_label_1
_geom_angle_atom_site_label_2
_geom_angle_atom_site_label_3
_geom_angle
_geom_angle_site_symmetry_1
_geom_angle_site_symmetry_3
O1 Ho1 O2 101.9(2) . 4_575
O1 Ho1 O4 154.2(2) . .
O2 Ho1 O4 80.3(2) 4_575 .
O1 Ho1 O5 94.0(2) . 2
O2 Ho1 O5 157.0(2) 4_575 2
O4 Ho1 O5 78.2(2) . 2
O1 Ho1 O4 79.5(2) . 3_575
O2 Ho1 O4 82.0(2) 4_575 3_575
O4 Ho1 O4 75.4(2) . 3_575
O5 Ho1 O4 84.8(2) 2 3_575
O1 Ho1 O2 113.4(2) . .
O2 Ho1 O2 115.2(2) 4_575 .
O4 Ho1 O2 87.8(2) . .
O5 Ho1 O2 72.0(2) 2 .
O4 Ho1 O2 153.8(2) 3_575 .
O1 Ho1 O5 79.8(2) . 3_565
O2 Ho1 O5 70.3(2) 4_575 3_565
O4 Ho1 O5 124.1(2) . 3_565
O5 Ho1 O5 129.5(2) 2 3_565
O4 Ho1 O5 140.9(2) 3_575 3_565
O2 Ho1 O5 65.3(2) . 3_565
O1 Ho1 Te1 101.39(17) . .
O2 Ho1 Te1 89.88(16) 4_575 .
O4 Ho1 Te1 104.29(17) . .
O5 Ho1 Te1 103.17(17) 2 .
O4 Ho1 Te1 171.85(15) 3_575 .
O2 Ho1 Te1 32.85(16) . .
O5 Ho1 Te1 32.99(16) 3_565 .
O1 Ho1 Na1 38.61(18) . 1_655
O2 Ho1 Na1 112.54(18) 4_575 1_655
O4 Ho1 Na1 162.21(18) . 1_655
O5 Ho1 Na1 90.23(18) 2 1_655
O4 Ho1 Na1 117.40(16) 3_575 1_655
O2 Ho1 Na1 75.70(16) . 1_655
O5 Ho1 Na1 54.61(17) 3_565 1_655
Te1 Ho1 Na1 64.92(7) . 1_655
O1 Ho1 Ho1 116.65(17) . 3_575
O2 Ho1 Ho1 78.82(16) 4_575 3_575
O4 Ho1 Ho1 38.03(17) . 3_575
O5 Ho1 Ho1 79.28(17) 2 3_575
O4 Ho1 Ho1 37.36(15) 3_575 3_575
O2 Ho1 Ho1 123.17(16) . 3_575
O5 Ho1 Ho1 147.72(15) 3_565 3_575
Te1 Ho1 Ho1 141.720(17) . 3_575
Na1 Ho1 Ho1 152.88(7) 1_655 3_575
O1 Ho1 Na1 67.37(18) . 2
O2 Ho1 Na1 122.34(17) 4_575 2
O4 Ho1 Na1 89.55(18) . 2
O5 Ho1 Na1 49.81(18) 2 2
O4 Ho1 Na1 40.82(16) 3_575 2
O2 Ho1 Na1 120.95(17) . 2
O5 Ho1 Na1 146.36(17) 3_565 2
Te1 Ho1 Na1 146.96(7) . 2
Na1 Ho1 Na1 93.26(3) 1_655 2
Ho1 Ho1 Na1 60.88(6) 3_575 2
O1 Ho1 Na1 145.33(19) . 4_575
O2 Ho1 Na1 43.96(17) 4_575 4_575
O4 Ho1 Na1 39.80(17) . 4_575
O5 Ho1 Na1 117.05(17) 2 4_575
O4 Ho1 Na1 88.00(16) 3_575 4_575
O2 Ho1 Na1 91.75(16) . 4_575
O5 Ho1 Na1 90.56(17) 3_565 4_575
Te1 Ho1 Na1 86.82(7) . 4_575
Na1 Ho1 Na1 145.15(8) 1_655 4_575
Ho1 Ho1 Na1 59.73(7) 3_575 4_575
Na1 Ho1 Na1 120.61(6) 2 4_575
O5 Te1 O5 180.0(3) . 3_565
O5 Te1 O2 85.5(3) . 3_565
O5 Te1 O2 94.5(3) 3_565 3_565
O5 Te1 O2 94.5(3) . .
O5 Te1 O2 85.5(3) 3_565 .
O2 Te1 O2 180.0(3) 3_565 .
O5 Te1 O3 93.8(3) . .
O5 Te1 O3 86.2(3) 3_565 .
O2 Te1 O3 87.6(3) 3_565 .
O2 Te1 O3 92.4(3) . .
O5 Te1 O3 86.2(3) . 3_565
O5 Te1 O3 93.8(3) 3_565 3_565
O2 Te1 O3 92.4(3) 3_565 3_565
O2 Te1 O3 87.6(3) . 3_565
O3 Te1 O3 180.000(1) . 3_565
O5 Te1 Na1 121.6(2) . 3_565
O5 Te1 Na1 58.4(2) 3_565 3_565
O2 Te1 Na1 52.42(19) 3_565 3_565
O2 Te1 Na1 127.58(19) . 3_565
O3 Te1 Na1 52.3(2) . 3_565
O3 Te1 Na1 127.7(2) 3_565 3_565
O5 Te1 Na1 58.4(2) . .
O5 Te1 Na1 121.6(2) 3_565 .
O2 Te1 Na1 127.58(19) 3_565 .
O2 Te1 Na1 52.42(19) . .
O3 Te1 Na1 127.7(2) . .
O3 Te1 Na1 52.3(2) 3_565 .
Na1 Te1 Na1 180.0 3_565 .
O5 Te1 Ho1 44.9(2) . 3_565
O5 Te1 Ho1 135.1(2) 3_565 3_565
O2 Te1 Ho1 41.4(2) 3_565 3_565
O2 Te1 Ho1 138.6(2) . 3_565
O3 Te1 Ho1 84.23(19) . 3_565
O3 Te1 Ho1 95.77(19) 3_565 3_565
Na1 Te1 Ho1 81.58(8) 3_565 3_565
Na1 Te1 Ho1 98.42(8) . 3_565
O5 Te1 Ho1 135.1(2) . .
O5 Te1 Ho1 44.9(2) 3_565 .
O2 Te1 Ho1 138.6(2) 3_565 .
O2 Te1 Ho1 41.4(2) . .
O3 Te1 Ho1 95.77(19) . .
O3 Te1 Ho1 84.23(19) 3_565 .
Na1 Te1 Ho1 98.42(8) 3_565 .
Na1 Te1 Ho1 81.58(8) . .
Ho1 Te1 Ho1 180.0 3_565 .
O1 Na1 O4 123.0(3) 1_455 4_576
O1 Na1 O3 118.9(3) 1_455 1_455
O4 Na1 O3 95.8(3) 4_576 1_455
O1 Na1 O3 91.3(3) 1_455 3_565
O4 Na1 O3 123.8(3) 4_576 3_565
O3 Na1 O3 104.7(2) 1_455 3_565
O1 Na1 O2 93.7(3) 1_455 .
O4 Na1 O2 71.5(2) 4_576 .
O3 Na1 O2 146.0(3) 1_455 .
O3 Na1 O2 62.3(2) 3_565 .
O1 Na1 O5 147.1(3) 1_455 .
O4 Na1 O5 72.8(2) 4_576 .
O3 Na1 O5 84.1(2) 1_455 .
O3 Na1 O5 58.4(2) 3_565 .
O2 Na1 O5 62.2(2) . .
O1 Na1 O1 89.5(2) 1_455 4_476
O4 Na1 O1 51.8(2) 4_576 4_476
O3 Na1 O1 79.6(2) 1_455 4_476
O3 Na1 O1 174.5(2) 3_565 4_476
O2 Na1 O1 112.2(2) . 4_476
O5 Na1 O1 119.4(2) . 4_476
O1 Na1 B1 26.4(2) 1_455 2
O4 Na1 B1 102.6(3) 4_576 2
O3 Na1 B1 143.6(3) 1_455 2
O3 Na1 B1 90.8(3) 3_565 2
O2 Na1 B1 70.3(3) . 2
O5 Na1 B1 131.2(3) . 2
O1 Na1 B1 87.5(3) 4_476 2
O1 Na1 O5 68.6(2) 1_455 3_465
O4 Na1 O5 149.5(3) 4_576 3_465
O3 Na1 O5 57.2(2) 1_455 3_465
O3 Na1 O5 80.4(2) 3_565 3_465
O2 Na1 O5 138.7(2) . 3_465
O5 Na1 O5 113.74(19) . 3_465
O1 Na1 O5 104.9(2) 4_476 3_465
B1 Na1 O5 94.5(3) 2 3_465
O1 Na1 B1 109.1(3) 1_455 3_566
O4 Na1 B1 26.0(3) 4_576 3_566
O3 Na1 B1 85.2(3) 1_455 3_566
O3 Na1 B1 149.8(3) 3_565 3_566
O2 Na1 B1 93.4(3) . 3_566
O5 Na1 B1 95.3(3) . 3_566
O1 Na1 B1 25.9(2) 4_476 3_566
B1 Na1 B1 97.8(3) 2 3_566
O5 Na1 B1 127.3(3) 3_465 3_566
O1 Na1 Na1 114.2(3) 1_455 3_465
O4 Na1 Na1 122.9(3) 4_576 3_465
O3 Na1 Na1 53.26(19) 1_455 3_465
O3 Na1 Na1 51.44(19) 3_565 3_465
O2 Na1 Na1 106.6(2) . 3_465
O5 Na1 Na1 58.9(2) . 3_465
O1 Na1 Na1 132.8(3) 4_476 3_465
B1 Na1 Na1 131.5(3) 2 3_465
O5 Na1 Na1 54.88(17) 3_465 3_465
B1 Na1 Na1 130.4(3) 3_566 3_465
O1 Na1 B1 129.6(3) 1_455 1_455
O4 Na1 B1 70.3(3) 4_576 1_455
O3 Na1 B1 26.0(2) 1_455 1_455
O3 Na1 B1 123.0(3) 3_565 1_455
O2 Na1 B1 133.4(3) . 1_455
O5 Na1 B1 81.6(3) . 1_455
O1 Na1 B1 60.0(3) 4_476 1_455
B1 Na1 B1 144.1(3) 2 1_455
O5 Na1 B1 81.0(3) 3_465 1_455
B1 Na1 B1 59.9(4) 3_566 1_455
Na1 Na1 B1 74.0(3) 3_465 1_455
B1 O1 Ho1 141.4(6) 2_655 .
B1 O1 Na1 103.8(6) 2_655 1_655
Ho1 O1 Na1 104.6(3) . 1_655
B1 O1 Na1 81.6(6) 2_655 4_675
Ho1 O1 Na1 110.4(3) . 4_675
Na1 O1 Na1 112.5(3) 1_655 4_675
Te1 O2 Ho1 129.2(3) . 4_576
Te1 O2 Ho1 105.7(3) . .
Ho1 O2 Ho1 108.5(2) 4_576 .
Te1 O2 Na1 91.9(2) . .
Ho1 O2 Na1 98.5(3) 4_576 .
Ho1 O2 Na1 124.1(3) . .
B1 O3 Te1 125.9(6) . .
B1 O3 Na1 102.2(5) . 1_655
Te1 O3 Na1 111.5(3) . 1_655
B1 O3 Na1 139.3(6) . 3_565
Te1 O3 Na1 90.8(2) . 3_565
Na1 O3 Na1 75.3(2) 1_655 3_565
B1 O4 Ho1 122.0(6) 2 .
B1 O4 Ho1 120.8(6) 2 3_575
Ho1 O4 Ho1 104.6(2) . 3_575
B1 O4 Na1 101.8(5) 2 4_575
Ho1 O4 Na1 103.2(3) . 4_575
Ho1 O4 Na1 100.6(3) 3_575 4_575
Te1 O5 Ho1 133.2(3) . 2_545
Te1 O5 Ho1 102.1(3) . 3_565
Ho1 O5 Ho1 103.8(3) 2_545 3_565
Te1 O5 Na1 86.5(3) . .
Ho1 O5 Na1 91.2(2) 2_545 .
Ho1 O5 Na1 148.5(3) 3_565 .
Te1 O5 Na1 99.4(3) . 3_465
Ho1 O5 Na1 122.1(3) 2_545 3_465
Ho1 O5 Na1 82.3(2) 3_565 3_465
Na1 O5 Na1 66.26(19) . 3_465
O1 B1 O4 123.8(9) 2_645 2_545
O1 B1 O3 117.5(9) 2_645 .
O4 B1 O3 118.6(9) 2_545 .
O1 B1 Na1 49.9(5) 2_645 2_545
O4 B1 Na1 119.3(7) 2_545 2_545
O3 B1 Na1 100.7(6) . 2_545
O1 B1 Na1 72.4(5) 2_645 3_566
O4 B1 Na1 52.2(4) 2_545 3_566
O3 B1 Na1 165.4(8) . 3_566
Na1 B1 Na1 93.9(3) 2_545 3_566
O1 B1 Na1 92.5(6) 2_645 1_655
O4 B1 Na1 120.7(7) 2_545 1_655
O3 B1 Na1 51.8(4) . 1_655
Na1 B1 Na1 119.9(4) 2_545 1_655
Na1 B1 Na1 120.1(4) 3_566 1_655

loop_
_geom_bond_atom_site_label_1
_geom_bond_atom_site_label_2
_geom_bond_distance
_geom_bond_site_symmetry_2
Ho1 O1 2.206(6) .
Ho1 O2 2.285(6) 4_575
Ho1 O4 2.293(6) .
Ho1 O5 2.311(6) 2
Ho1 O4 2.328(7) 3_575
Ho1 O2 2.339(7) .
Ho1 O5 2.457(7) 3_565
Ho1 Te1 3.4020(5) .
Ho1 Na1 3.567(4) 1_655
Ho1 Ho1 3.6566(9) 3_575
Ho1 Na1 3.670(4) 2
Ho1 Na1 3.712(4) 4_575
Te1 O5 1.894(7) .
Te1 O5 1.894(7) 3_565
Te1 O2 1.917(6) 3_565
Te1 O2 1.917(6) .
Te1 O3 1.974(6) .
Te1 O3 1.974(6) 3_565
Te1 Na1 3.286(4) 3_565
Te1 Na1 3.286(4) .
Te1 Ho1 3.4020(5) 3_565
Na1 O1 2.301(8) 1_455
Na1 O4 2.441(7) 4_576
Na1 O3 2.537(8) 1_455
Na1 O3 2.600(8) 3_565
Na1 O2 2.605(7) .
Na1 O5 2.804(8) .
Na1 O1 2.914(8) 4_476
Na1 B1 2.923(13) 2
Na1 O5 2.934(8) 3_465
Na1 B1 3.024(11) 3_566
Na1 Na1 3.138(9) 3_465
Na1 B1 3.154(12) 1_455
O1 B1 1.337(12) 2_655
O1 Na1 2.301(8) 1_655
O1 Na1 2.914(8) 4_675
O2 Ho1 2.285(6) 4_576
O3 B1 1.414(12) .
O3 Na1 2.537(8) 1_655
O3 Na1 2.600(8) 3_565
O4 B1 1.355(13) 2
O4 Ho1 2.328(7) 3_575
O4 Na1 2.441(7) 4_575
O5 Ho1 2.311(6) 2_545
O5 Ho1 2.457(7) 3_565
O5 Na1 2.934(8) 3_465
B1 O1 1.337(12) 2_645
B1 O4 1.355(13) 2_545
B1 Na1 2.923(13) 2_545
B1 Na1 3.024(11) 3_566
B1 Na1 3.154(12) 1_655
